data_9000422
loop_
_publ_author_name
'Calvo, C.'
'Faggiani, R.'

_publ_section_title
;
 A re-investigation of the crystal structures of chevkinite and perrierite
 Coordinates to O8 revised by Dr. Zhuming Yang, December 2001
;
_journal_name_full 'American Mineralogist'
_journal_page_first 1277
_journal_page_last 1285
_journal_volume 59
_journal_year 1974
_chemical_compound_source 'natural, but location not given'
_chemical_formula_sum 'Mg1.999 Nd4 O22 Si4 Ti3.001'
_chemical_name_mineral Chevkinite-(Nd)
_space_group_IT_number 14
_symmetry_space_group_name_Hall '-P 2yab'
_symmetry_space_group_name_H-M 'P 1 21/a 1'
_cell_angle_alpha 90
_cell_angle_beta 100.91
_cell_angle_gamma 90
_cell_length_a 13.328
_cell_length_b 5.727
_cell_length_c 10.971
_cell_formula_units_Z 2
_cell_volume 822.275
_database_code_amcsd 0000433
_exptl_crystal_density_diffrn 4.982
_cod_original_formula_sum 'Nd4 Si4 Mg1.999 Ti3.001 O22'
_cod_database_code 9000422

loop_
_space_group_symop_operation_xyz
x,y,z
1/2+x,1/2-y,z
1/2-x,1/2+y,-z
-x,-y,-z

loop_
_atom_site_label
_atom_site_fract_x
_atom_site_fract_y
_atom_site_fract_z
_atom_site_occupancy
_atom_site_U_iso_or_equiv
Nd1 0.35442 0.02260 0.23312 1.00000 0.00950
Nd2 0.07127 -0.03662 0.24017 1.00000 0.00940
Si1 0.20150 0.49720 0.23060 1.00000 0.00690
Si2 0.35960 0.50190 0.04700 1.00000 0.00760
Mg 0.00000 0.50000 0.00000 1.00000 0.00780
Ti1 0.24340 0.24660 0.50000 0.68000 0.00820
Mg1 0.24340 0.24660 0.50000 0.32000 0.00820
Ti2a 0.00000 0.50000 0.50000 0.80700 0.01110
Mg2a 0.00000 0.50000 0.50000 0.19300 0.01110
Ti2b 0.50000 0.50000 0.50000 0.83400 0.00930
Mg2b 0.50000 0.50000 0.50000 0.16600 0.00930
O1 0.23930 -0.20980 0.31330 1.00000 0.00750
O11 0.21700 0.25270 0.31300 1.00000 0.00810
O2 -0.02470 -0.25270 0.37420 1.00000 0.00850
O21 -0.02140 0.24480 0.37360 1.00000 0.00930
O3 0.41310 -0.24930 0.09460 1.00000 0.00930
O31 0.44370 0.29470 0.09310 1.00000 0.01070
O4 0.14570 -0.01040 0.47570 1.00000 0.01060
O5 0.15110 0.50440 0.50990 1.00000 0.01050
O6 0.08660 0.54690 0.16860 1.00000 0.01130
O7 0.27410 0.44770 0.13070 1.00000 0.01510
O8 0.31320 0.48920 -0.09850 1.00000 0.00740

loop_
_cod_related_entry_id
_cod_related_entry_database
_cod_related_entry_code
1 AMCSD 0000433
